data_4021536
loop_
_publ_author_name
'Bhooma Raghavan'
'Rodney L. Johnson'

_publ_section_title
;
 Short Stereoselective Synthesis of \a-Substitute \g-Lactams
;
_journal_name_full 'Journal of Organic Chemistry'
_journal_page_first 2151
_journal_page_last 2154
_journal_paper_doi 10.1021/jo052212q
_journal_volume 71
_journal_year 2006
_chemical_absolute_configuration rm
_chemical_formula_moiety 'C28 H28 N2 O4'
_chemical_formula_sum 'C28 H28 N2 O4'
_chemical_formula_weight 456.52
_chemical_name_common 04022a
_chemical_name_systematic
;
3-[3R-Benzyl-1-(4-methoxybenzyl)-2-oxo-pyrrolidin-3-yl]
-4S-phenyl-oxazolidin-2-one (7a)
;
_space_group_IT_number 19
_symmetry_cell_setting orthorhombic
_symmetry_space_group_name_Hall 'P 2ac 2ab'
_symmetry_space_group_name_H-M 'P 21 21 21'
_atom_sites_solution_hydrogens geom
_atom_sites_solution_primary direct
_atom_sites_solution_secondary difmap
_audit_creation_method SHELXL-97
_cell_angle_alpha 90.00
_cell_angle_beta 90.00
_cell_angle_gamma 90.00
_cell_formula_units_Z 4
_cell_length_a 9.7028(13)
_cell_length_b 10.3326(14)
_cell_length_c 22.559(3)
_cell_measurement_reflns_used 2525
_cell_measurement_temperature 173(2)
_cell_measurement_theta_max 24.96
_cell_measurement_theta_min 2.18
_cell_volume 2261.7(5)
_computing_cell_refinement 'Bruker SMART'
_computing_data_collection 'Bruker SMART'
_computing_data_reduction 'Bruker SAINT'
_computing_molecular_graphics 'Bruker SHELXTL'
_computing_publication_material 'Bruker SHELXTL'
_computing_structure_refinement 'Bruker SHELXTL'
_computing_structure_solution 'Bruker SHELXTL'
_diffrn_ambient_temperature 173(2)
_diffrn_measured_fraction_theta_full 0.998
_diffrn_measured_fraction_theta_max 0.998
_diffrn_measurement_device_type 'CCD area detector'
_diffrn_measurement_method 'phi and omega scans'
_diffrn_radiation_monochromator graphite
_diffrn_radiation_source 'sealed tube'
_diffrn_radiation_type MoK\a
_diffrn_radiation_wavelength 0.71073
_diffrn_reflns_av_R_equivalents 0.0445
_diffrn_reflns_av_sigmaI/netI 0.0302
_diffrn_reflns_limit_h_max 11
_diffrn_reflns_limit_h_min 0
_diffrn_reflns_limit_k_max 12
_diffrn_reflns_limit_k_min 0
_diffrn_reflns_limit_l_max 26
_diffrn_reflns_limit_l_min 0
_diffrn_reflns_number 17653
_diffrn_reflns_theta_full 25.08
_diffrn_reflns_theta_max 25.08
_diffrn_reflns_theta_min 1.81
_exptl_absorpt_coefficient_mu 0.090
_exptl_absorpt_correction_T_max 0.9955
_exptl_absorpt_correction_T_min 0.9606
_exptl_absorpt_correction_type multi-scan
_exptl_absorpt_process_details 'SADABS (Sheldrick, 2002)'
_exptl_crystal_colour Colorless
_exptl_crystal_density_diffrn 1.341
_exptl_crystal_density_method 'not measured'
_exptl_crystal_description Plate
_exptl_crystal_F_000 968
_exptl_crystal_size_max 0.45
_exptl_crystal_size_mid 0.40
_exptl_crystal_size_min 0.05
_refine_diff_density_max 0.134
_refine_diff_density_min -0.156
_refine_diff_density_rms 0.030
_refine_ls_abs_structure_details 'Flack H D (1983), Acta Cryst. A39, 876-881'
_refine_ls_abs_structure_Flack -0.9(13)
_refine_ls_extinction_method none
_refine_ls_goodness_of_fit_ref 1.038
_refine_ls_hydrogen_treatment riding
_refine_ls_matrix_type full
_refine_ls_number_parameters 308
_refine_ls_number_reflns 2306
_refine_ls_number_restraints 0
_refine_ls_restrained_S_all 1.038
_refine_ls_R_factor_all 0.0366
_refine_ls_R_factor_gt 0.0282
_refine_ls_shift/su_max 0.000
_refine_ls_shift/su_mean 0.000
_refine_ls_structure_factor_coef Fsqd
_refine_ls_weighting_details 'calc w=1/[\s^2^(Fo^2^)+(0.0408P)^2^+0.4282P] where P=(Fo^2^+2Fc^2^)/3'
_refine_ls_weighting_scheme calc
_refine_ls_wR_factor_gt 0.0719
_refine_ls_wR_factor_ref 0.0785
_reflns_number_gt 2049
_reflns_number_total 2306
_reflns_threshold_expression >2sigma(I)
_cod_data_source_file jo052212qsi20060103_053414_1.cif
_cod_depositor_comments
;
The following automatic conversions were performed:
'_symmetry_cell_setting' value 'Orthorhombic' changed to 'orthorhombic'
according to '/home/saulius/struct/CIF-dictionaries/cif_core.dic'
dictionary named 'cif_core.dic' version 2.4.1 from
2010-06-29.

'_exptl_absorpt_correction_type' value 'Multi-scan' changed
to 'multi-scan' according to
'/home/saulius/struct/CIF-dictionaries/cif_core.dic' dictionary named
'cif_core.dic' version 2.4.1 from 2010-06-29.

Automatic conversion script
Id: cif_fix_enum 1527 2010-12-29 10:47:43Z saulius 
;
_cod_database_code 4021536

loop_
_symmetry_equiv_pos_as_xyz
'x, y, z'
'-x+1/2, -y, z+1/2'
'-x, y+1/2, -z+1/2'
'x+1/2, -y+1/2, -z'

loop_
_atom_site_label
_atom_site_type_symbol
_atom_site_fract_x
_atom_site_fract_y
_atom_site_fract_z
_atom_site_U_iso_or_equiv
_atom_site_adp_type
_atom_site_occupancy
_atom_site_symmetry_multiplicity
_atom_site_calc_flag
_atom_site_refinement_flags
O1 O 0.36338(17) 0.24749(14) 0.52051(6) 0.0328(4) Uani 1 1 d .
O2 O 0.60011(18) 0.76624(15) 0.72104(7) 0.0424(4) Uani 1 1 d .
O3 O 0.19562(17) 0.29452(15) 0.63735(7) 0.0361(4) Uani 1 1 d .
O4 O -0.00651(16) 0.19175(15) 0.62556(7) 0.0346(4) Uani 1 1 d .
N1 N 0.51580(19) 0.21489(17) 0.59634(8) 0.0308(4) Uani 1 1 d .
N2 N 0.18375(19) 0.09060(17) 0.59582(8) 0.0283(4) Uani 1 1 d .
C1 C 0.4019(2) 0.1900(2) 0.56475(9) 0.0271(5) Uani 1 1 d .
C2 C 0.3326(2) 0.0691(2) 0.59090(9) 0.0265(5) Uani 1 1 d .
C3 C 0.4061(2) 0.0503(2) 0.65063(9) 0.0311(5) Uani 1 1 d .
H3A H 0.3488 0.0839 0.6835 0.037 Uiso 1 1 calc R
H3B H 0.4251 -0.0425 0.6578 0.037 Uiso 1 1 calc R
C4 C 0.5407(2) 0.1267(2) 0.64575(10) 0.0353(5) Uani 1 1 d .
H4A H 0.5597 0.1751 0.6827 0.042 Uiso 1 1 calc R
H4B H 0.6193 0.0685 0.6373 0.042 Uiso 1 1 calc R
C5 C 0.6160(3) 0.3128(2) 0.57989(11) 0.0379(6) Uani 1 1 d .
H5A H 0.5966 0.3420 0.5389 0.046 Uiso 1 1 calc R
H5B H 0.7091 0.2737 0.5802 0.046 Uiso 1 1 calc R
C6 C 0.6151(2) 0.4289(2) 0.62064(10) 0.0310(5) Uani 1 1 d .
C7 C 0.7361(2) 0.4941(2) 0.63354(10) 0.0340(5) Uani 1 1 d .
H7A H 0.8208 0.4617 0.6185 0.041 Uiso 1 1 calc R
C8 C 0.7365(2) 0.6057(2) 0.66795(10) 0.0340(5) Uani 1 1 d .
H8A H 0.8208 0.6483 0.6768 0.041 Uiso 1 1 calc R
C9 C 0.6135(2) 0.6541(2) 0.68920(10) 0.0316(5) Uani 1 1 d .
C10 C 0.4911(2) 0.5881(2) 0.67796(10) 0.0349(5) Uani 1 1 d .
H10A H 0.4065 0.6198 0.6934 0.042 Uiso 1 1 calc R
C11 C 0.4929(2) 0.4766(2) 0.64442(10) 0.0331(5) Uani 1 1 d .
H11A H 0.4092 0.4315 0.6374 0.040 Uiso 1 1 calc R
C12 C 0.7194(3) 0.8455(2) 0.72590(12) 0.0461(7) Uani 1 1 d .
H12A H 0.6958 0.9255 0.7469 0.069 Uiso 1 1 calc R
H12B H 0.7536 0.8666 0.6862 0.069 Uiso 1 1 calc R
H12C H 0.7909 0.7990 0.7480 0.069 Uiso 1 1 calc R
C13 C 0.3561(2) -0.0418(2) 0.54582(9) 0.0287(5) Uani 1 1 d .
H13A H 0.3160 -0.1223 0.5623 0.034 Uiso 1 1 calc R
H13B H 0.3052 -0.0210 0.5090 0.034 Uiso 1 1 calc R
C14 C 0.5051(2) -0.0674(2) 0.53005(9) 0.0270(5) Uani 1 1 d .
C15 C 0.5772(3) -0.1682(2) 0.55653(10) 0.0323(5) Uani 1 1 d .
H15A H 0.5327 -0.2211 0.5852 0.039 Uiso 1 1 calc R
C16 C 0.7132(3) -0.1921(2) 0.54163(10) 0.0378(6) Uani 1 1 d .
H16A H 0.7614 -0.2611 0.5602 0.045 Uiso 1 1 calc R
C17 C 0.7788(2) -0.1170(2) 0.50025(11) 0.0372(6) Uani 1 1 d .
H17A H 0.8719 -0.1343 0.4900 0.045 Uiso 1 1 calc R
C18 C 0.7089(2) -0.0160(2) 0.47348(10) 0.0347(5) Uani 1 1 d .
H18A H 0.7545 0.0370 0.4452 0.042 Uiso 1 1 calc R
C19 C 0.5729(2) 0.0078(2) 0.48787(9) 0.0301(5) Uani 1 1 d .
H19A H 0.5250 0.0763 0.4688 0.036 Uiso 1 1 calc R
C20 C 0.1327(2) 0.2001(2) 0.62072(10) 0.0294(5) Uani 1 1 d .
C21 C -0.0507(2) 0.0745(2) 0.59625(11) 0.0339(5) Uani 1 1 d .
H21A H -0.0882 0.0943 0.5564 0.041 Uiso 1 1 calc R
H21B H -0.1229 0.0303 0.6198 0.041 Uiso 1 1 calc R
C22 C 0.0781(2) -0.0104(2) 0.59131(9) 0.0287(5) Uani 1 1 d .
H22A H 0.0818 -0.0507 0.5510 0.034 Uiso 1 1 calc R
C23 C 0.0903(2) -0.1154(2) 0.63840(9) 0.0282(5) Uani 1 1 d .
C24 C 0.0903(2) -0.2446(2) 0.62192(10) 0.0318(5) Uani 1 1 d .
H24A H 0.0816 -0.2671 0.5813 0.038 Uiso 1 1 calc R
C25 C 0.1029(2) -0.3414(2) 0.66412(11) 0.0379(6) Uani 1 1 d .
H25A H 0.1042 -0.4295 0.6522 0.046 Uiso 1 1 calc R
C26 C 0.1136(2) -0.3103(2) 0.72303(11) 0.0402(6) Uani 1 1 d .
H26A H 0.1220 -0.3768 0.7519 0.048 Uiso 1 1 calc R
C27 C 0.1121(3) -0.1809(3) 0.74051(11) 0.0429(6) Uani 1 1 d .
H27A H 0.1186 -0.1591 0.7813 0.052 Uiso 1 1 calc R
C28 C 0.1010(2) -0.0842(2) 0.69818(10) 0.0348(5) Uani 1 1 d .
H28A H 0.1006 0.0039 0.7101 0.042 Uiso 1 1 calc R

loop_
_atom_site_aniso_label
_atom_site_aniso_U_11
_atom_site_aniso_U_22
_atom_site_aniso_U_33
_atom_site_aniso_U_23
_atom_site_aniso_U_13
_atom_site_aniso_U_12
O1 0.0375(9) 0.0299(8) 0.0309(8) 0.0049(7) 0.0007(7) 0.0013(7)
O2 0.0461(10) 0.0350(9) 0.0461(10) -0.0066(8) 0.0061(8) -0.0091(8)
O3 0.0388(9) 0.0319(8) 0.0376(9) -0.0061(7) 0.0028(8) -0.0009(8)
O4 0.0301(8) 0.0359(9) 0.0378(9) -0.0062(7) 0.0021(7) 0.0041(7)
N1 0.0297(10) 0.0299(9) 0.0328(10) -0.0011(8) 0.0014(8) -0.0019(8)
N2 0.0281(10) 0.0258(9) 0.0310(10) -0.0013(8) 0.0018(8) 0.0002(8)
C1 0.0305(12) 0.0257(10) 0.0252(11) -0.0038(9) 0.0034(9) 0.0028(10)
C2 0.0275(11) 0.0256(10) 0.0263(11) -0.0005(9) 0.0005(9) -0.0005(9)
C3 0.0355(12) 0.0299(11) 0.0277(11) 0.0001(9) -0.0005(10) 0.0017(10)
C4 0.0340(13) 0.0395(13) 0.0325(12) 0.0000(11) -0.0036(10) 0.0024(11)
C5 0.0352(13) 0.0388(12) 0.0398(13) -0.0053(11) 0.0085(11) -0.0081(12)
C6 0.0314(12) 0.0323(11) 0.0294(11) 0.0037(9) -0.0014(9) -0.0039(10)
C7 0.0263(11) 0.0390(12) 0.0366(12) 0.0033(11) -0.0009(10) -0.0030(10)
C8 0.0291(12) 0.0363(12) 0.0365(13) 0.0003(11) -0.0059(10) -0.0072(10)
C9 0.0370(13) 0.0305(12) 0.0274(11) 0.0027(10) -0.0017(10) -0.0047(10)
C10 0.0274(12) 0.0372(13) 0.0400(13) 0.0014(11) 0.0029(10) -0.0003(10)
C11 0.0261(11) 0.0366(12) 0.0365(12) -0.0007(11) -0.0018(10) -0.0072(10)
C12 0.0565(17) 0.0383(13) 0.0437(15) -0.0072(12) 0.0012(13) -0.0156(13)
C13 0.0295(12) 0.0267(10) 0.0299(11) -0.0015(9) 0.0022(10) -0.0021(10)
C14 0.0312(11) 0.0233(10) 0.0264(11) -0.0056(9) 0.0014(9) -0.0015(10)
C15 0.0401(13) 0.0282(11) 0.0286(11) 0.0022(9) 0.0015(10) 0.0011(10)
C16 0.0417(14) 0.0360(12) 0.0356(13) -0.0062(11) -0.0080(11) 0.0083(12)
C17 0.0297(12) 0.0380(12) 0.0437(14) -0.0139(11) -0.0005(11) -0.0005(11)
C18 0.0368(13) 0.0301(12) 0.0373(12) -0.0079(10) 0.0074(10) -0.0083(10)
C19 0.0388(13) 0.0235(10) 0.0280(11) -0.0019(9) 0.0023(10) -0.0003(10)
C20 0.0333(12) 0.0294(11) 0.0256(11) 0.0021(9) 0.0019(10) 0.0011(11)
C21 0.0296(12) 0.0323(12) 0.0398(13) -0.0009(11) -0.0022(10) -0.0001(10)
C22 0.0267(11) 0.0314(11) 0.0282(11) -0.0017(10) 0.0011(9) -0.0035(10)
C23 0.0211(11) 0.0304(11) 0.0331(12) -0.0007(9) 0.0030(9) -0.0014(9)
C24 0.0281(12) 0.0337(12) 0.0336(12) -0.0016(10) 0.0050(10) -0.0005(10)
C25 0.0342(13) 0.0301(12) 0.0496(15) 0.0022(11) 0.0059(11) 0.0011(11)
C26 0.0316(13) 0.0424(13) 0.0466(15) 0.0145(12) 0.0024(11) -0.0015(12)
C27 0.0462(15) 0.0508(15) 0.0317(12) 0.0036(12) 0.0024(11) -0.0074(13)
C28 0.0380(13) 0.0339(12) 0.0327(12) -0.0018(10) 0.0039(10) -0.0037(11)

loop_
_atom_type_symbol
_atom_type_description
_atom_type_scat_dispersion_real
_atom_type_scat_dispersion_imag
_atom_type_scat_source
C C 0.0033 0.0016 'International Tables Vol C Tables 4.2.6.8 and 6.1.1.4'
H H 0.0000 0.0000 'International Tables Vol C Tables 4.2.6.8 and 6.1.1.4'
N N 0.0061 0.0033 'International Tables Vol C Tables 4.2.6.8 and 6.1.1.4'
O O 0.0106 0.0060 'International Tables Vol C Tables 4.2.6.8 and 6.1.1.4'

loop_
_geom_angle_atom_site_label_1
_geom_angle_atom_site_label_2
_geom_angle_atom_site_label_3
_geom_angle
C9 O2 C12 116.79(19)
C20 O4 C21 108.16(18)
C1 N1 C5 123.37(19)
C1 N1 C4 115.01(19)
C5 N1 C4 121.32(19)
C20 N2 C2 121.16(19)
C20 N2 C22 111.52(18)
C2 N2 C22 125.17(18)
O1 C1 N1 126.5(2)
O1 C1 C2 125.2(2)
N1 C1 C2 108.22(18)
N2 C2 C1 109.69(18)
N2 C2 C3 114.21(18)
C1 C2 C3 103.66(17)
N2 C2 C13 107.87(17)
C1 C2 C13 106.57(16)
C3 C2 C13 114.45(17)
C4 C3 C2 105.55(17)
C4 C3 H3A 110.6
C2 C3 H3A 110.6
C4 C3 H3B 110.6
C2 C3 H3B 110.6
H3A C3 H3B 108.8
N1 C4 C3 103.65(18)
N1 C4 H4A 111.0
C3 C4 H4A 111.0
N1 C4 H4B 111.0
C3 C4 H4B 111.0
H4A C4 H4B 109.0
N1 C5 C6 113.20(18)
N1 C5 H5A 108.9
C6 C5 H5A 108.9
N1 C5 H5B 108.9
C6 C5 H5B 108.9
H5A C5 H5B 107.8
C7 C6 C11 118.0(2)
C7 C6 C5 120.6(2)
C11 C6 C5 121.4(2)
C6 C7 C8 121.5(2)
C6 C7 H7A 119.2
C8 C7 H7A 119.2
C9 C8 C7 119.5(2)
C9 C8 H8A 120.2
C7 C8 H8A 120.2
O2 C9 C8 124.8(2)
O2 C9 C10 115.4(2)
C8 C9 C10 119.8(2)
C11 C10 C9 119.9(2)
C11 C10 H10A 120.1
C9 C10 H10A 120.1
C10 C11 C6 121.3(2)
C10 C11 H11A 119.4
C6 C11 H11A 119.4
O2 C12 H12A 109.5
O2 C12 H12B 109.5
H12A C12 H12B 109.5
O2 C12 H12C 109.5
H12A C12 H12C 109.5
H12B C12 H12C 109.5
C14 C13 C2 115.13(18)
C14 C13 H13A 108.5
C2 C13 H13A 108.5
C14 C13 H13B 108.5
C2 C13 H13B 108.5
H13A C13 H13B 107.5
C15 C14 C19 118.3(2)
C15 C14 C13 120.8(2)
C19 C14 C13 120.9(2)
C16 C15 C14 120.6(2)
C16 C15 H15A 119.7
C14 C15 H15A 119.7
C17 C16 C15 120.5(2)
C17 C16 H16A 119.8
C15 C16 H16A 119.8
C16 C17 C18 119.8(2)
C16 C17 H17A 120.1
C18 C17 H17A 120.1
C19 C18 C17 120.0(2)
C19 C18 H18A 120.0
C17 C18 H18A 120.0
C18 C19 C14 120.8(2)
C18 C19 H19A 119.6
C14 C19 H19A 119.6
O3 C20 O4 121.9(2)
O3 C20 N2 128.0(2)
O4 C20 N2 110.08(19)
O4 C21 C22 105.77(17)
O4 C21 H21A 110.6
C22 C21 H21A 110.6
O4 C21 H21B 110.6
C22 C21 H21B 110.6
H21A C21 H21B 108.7
N2 C22 C23 113.83(17)
N2 C22 C21 99.06(16)
C23 C22 C21 114.90(18)
N2 C22 H22A 109.5
C23 C22 H22A 109.5
C21 C22 H22A 109.5
C24 C23 C28 118.9(2)
C24 C23 C22 119.93(19)
C28 C23 C22 121.18(19)
C25 C24 C23 120.7(2)
C25 C24 H24A 119.6
C23 C24 H24A 119.6
C26 C25 C24 120.2(2)
C26 C25 H25A 119.9
C24 C25 H25A 119.9
C25 C26 C27 119.9(2)
C25 C26 H26A 120.1
C27 C26 H26A 120.1
C28 C27 C26 119.8(2)
C28 C27 H27A 120.1
C26 C27 H27A 120.1
C27 C28 C23 120.5(2)
C27 C28 H28A 119.8
C23 C28 H28A 119.8

loop_
_geom_bond_atom_site_label_1
_geom_bond_atom_site_label_2
_geom_bond_distance
O1 C1 1.220(2)
O2 C9 1.369(3)
O2 C12 1.422(3)
O3 C20 1.210(3)
O4 C20 1.358(3)
O4 C21 1.445(3)
N1 C1 1.340(3)
N1 C5 1.451(3)
N1 C4 1.460(3)
N2 C20 1.357(3)
N2 C2 1.465(3)
N2 C22 1.467(3)
C1 C2 1.537(3)
C2 C3 1.537(3)
C2 C13 1.549(3)
C3 C4 1.529(3)
C3 H3A 0.9900
C3 H3B 0.9900
C4 H4A 0.9900
C4 H4B 0.9900
C5 C6 1.511(3)
C5 H5A 0.9900
C5 H5B 0.9900
C6 C7 1.384(3)
C6 C11 1.391(3)
C7 C8 1.390(3)
C7 H7A 0.9500
C8 C9 1.380(3)
C8 H8A 0.9500
C9 C10 1.393(3)
C10 C11 1.378(3)
C10 H10A 0.9500
C11 H11A 0.9500
C12 H12A 0.9800
C12 H12B 0.9800
C12 H12C 0.9800
C13 C14 1.512(3)
C13 H13A 0.9900
C13 H13B 0.9900
C14 C15 1.389(3)
C14 C19 1.394(3)
C15 C16 1.384(3)
C15 H15A 0.9500
C16 C17 1.371(3)
C16 H16A 0.9500
C17 C18 1.383(3)
C17 H17A 0.9500
C18 C19 1.381(3)
C18 H18A 0.9500
C19 H19A 0.9500
C21 C22 1.531(3)
C21 H21A 0.9900
C21 H21B 0.9900
C22 C23 1.523(3)
C22 H22A 1.0000
C23 C24 1.386(3)
C23 C28 1.390(3)
C24 C25 1.386(3)
C24 H24A 0.9500
C25 C26 1.371(4)
C25 H25A 0.9500
C26 C27 1.394(4)
C26 H26A 0.9500
C27 C28 1.386(3)
C27 H27A 0.9500
C28 H28A 0.9500

loop_
_geom_torsion_atom_site_label_1
_geom_torsion_atom_site_label_2
_geom_torsion_atom_site_label_3
_geom_torsion_atom_site_label_4
_geom_torsion
C5 N1 C1 O1 -3.4(3)
C4 N1 C1 O1 -177.1(2)
C5 N1 C1 C2 172.32(19)
C4 N1 C1 C2 -1.4(2)
C20 N2 C2 C1 -48.5(2)
C22 N2 C2 C1 149.60(18)
C20 N2 C2 C3 67.3(3)
C22 N2 C2 C3 -94.6(2)
C20 N2 C2 C13 -164.21(18)
C22 N2 C2 C13 33.9(3)
O1 C1 C2 N2 -48.7(3)
N1 C1 C2 N2 135.53(18)
O1 C1 C2 C3 -171.1(2)
N1 C1 C2 C3 13.2(2)
O1 C1 C2 C13 67.8(3)
N1 C1 C2 C13 -107.95(19)
N2 C2 C3 C4 -138.56(19)
C1 C2 C3 C4 -19.2(2)
C13 C2 C3 C4 96.4(2)
C1 N1 C4 C3 -11.0(2)
C5 N1 C4 C3 175.10(18)
C2 C3 C4 N1 18.5(2)
C1 N1 C5 C6 109.3(2)
C4 N1 C5 C6 -77.3(3)
N1 C5 C6 C7 145.6(2)
N1 C5 C6 C11 -36.9(3)
C11 C6 C7 C8 -1.6(3)
C5 C6 C7 C8 176.0(2)
C6 C7 C8 C9 -0.9(3)
C12 O2 C9 C8 8.2(3)
C12 O2 C9 C10 -171.1(2)
C7 C8 C9 O2 -176.7(2)
C7 C8 C9 C10 2.5(3)
O2 C9 C10 C11 177.66(19)
C8 C9 C10 C11 -1.7(3)
C9 C10 C11 C6 -0.9(3)
C7 C6 C11 C10 2.4(3)
C5 C6 C11 C10 -175.1(2)
N2 C2 C13 C14 173.57(18)
C1 C2 C13 C14 55.8(2)
C3 C2 C13 C14 -58.1(2)
C2 C13 C14 C15 99.5(2)
C2 C13 C14 C19 -81.6(2)
C19 C14 C15 C16 0.5(3)
C13 C14 C15 C16 179.4(2)
C14 C15 C16 C17 -0.3(3)
C15 C16 C17 C18 0.4(3)
C16 C17 C18 C19 -0.9(3)
C17 C18 C19 C14 1.2(3)
C15 C14 C19 C18 -1.0(3)
C13 C14 C19 C18 -179.9(2)
C21 O4 C20 O3 174.0(2)
C21 O4 C20 N2 -6.3(2)
C2 N2 C20 O3 5.9(4)
C22 N2 C20 O3 170.0(2)
C2 N2 C20 O4 -173.89(18)
C22 N2 C20 O4 -9.7(2)
C20 O4 C21 C22 18.8(2)
C20 N2 C22 C23 -102.6(2)
C2 N2 C22 C23 60.8(3)
C20 N2 C22 C21 19.9(2)
C2 N2 C22 C21 -176.73(19)
O4 C21 C22 N2 -22.4(2)
O4 C21 C22 C23 99.2(2)
N2 C22 C23 C24 -129.3(2)
C21 C22 C23 C24 117.4(2)
N2 C22 C23 C28 50.9(3)
C21 C22 C23 C28 -62.3(3)
C28 C23 C24 C25 -1.0(3)
C22 C23 C24 C25 179.3(2)
C23 C24 C25 C26 0.9(3)
C24 C25 C26 C27 -0.2(4)
C25 C26 C27 C28 -0.6(4)
C26 C27 C28 C23 0.5(4)
C24 C23 C28 C27 0.3(3)
C22 C23 C28 C27 -180.0(2)

loop_
_cod_related_entry_id
_cod_related_entry_database
_cod_related_entry_code
1 ChemSpider 9721807
